data_4085281
loop_
_publ_author_name
'Lissel, Franziska'
'Blacque, Olivier'
'Venkatesan, Koushik'
'Berke, Heinz'

_publ_section_title
;
 Structural and Electronic Variations of sp/sp2Carbon-Based Bridges in Di-
 and Trinuclear Redox-Active Iron Complexes Bearing Fe(diphosphine)2X (X =
 I, NCS) Moieties
;
_journal_issue 2
_journal_name_full Organometallics
_journal_page_first 408
_journal_paper_doi 10.1021/om500602m
_journal_volume 34
_journal_year 2015
_chemical_formula_moiety 'C48 H98 Fe2 I2 P8 S'
_chemical_formula_sum 'C48 H98 Fe2 I2 P8 S'
_chemical_formula_weight 1320.58
_chemical_name_systematic (\m^2^-2,5-Thiophenediethynyl)-tetrakis(ethane-1,2-diylbis(diethylphosphine))-diiodo-diiron
_space_group_IT_number 14
_symmetry_cell_setting monoclinic
_symmetry_space_group_name_Hall '-P 2ybc'
_symmetry_space_group_name_H-M 'P 1 21/c 1'
_atom_sites_solution_hydrogens geom
_atom_sites_solution_primary direct
_atom_sites_solution_secondary difmap
_audit_creation_method SHELXL-97
_cell_angle_alpha 90.00
_cell_angle_beta 124.521(3)
_cell_angle_gamma 90.00
_cell_formula_units_Z 4
_cell_length_a 12.1821(4)
_cell_length_b 29.8188(10)
_cell_length_c 19.5967(8)
_cell_measurement_reflns_used 9425
_cell_measurement_temperature 153(2)
_cell_measurement_theta_max 28.41
_cell_measurement_theta_min 2.73
_cell_volume 5865.2(4)
_computing_cell_refinement
;
CrysAlisPro, version 1.171.36.20 (Agilent Technologies, 2012)
;
_computing_data_collection
;
CrysAlisPro, version 1.171.36.24a (Agilent Technologies, 2012)
;
_computing_data_reduction
;
CrysAlisPro, version 1.171.36.20 (Agilent Technologies, 2012)
;
_computing_molecular_graphics
;
<i>ORTEP-3 for Windows</i> (Farrugia, 1997) and/or <i>Mercury</i> (Macrae et
al.,
2006)
;
_computing_publication_material
; 
<i>WinGX</i> (Farrugia, 1999), <i>PLATON for Windows</i> (Spek, 2003) and
<i>publCIF</i> (Westrip, 2010)
;
_computing_structure_refinement ' SHELXL97 (Sheldrick, 2008)'
_computing_structure_solution ' SHELXS97 (Sheldrick, 2008) '
_diffrn_ambient_temperature 153(2)
_diffrn_detector_area_resol_mean 10.4498
_diffrn_measured_fraction_theta_full 0.983
_diffrn_measured_fraction_theta_max 0.983
_diffrn_measurement_device_type 'Xcalibur, Ruby'
_diffrn_measurement_method 'omega scans'
_diffrn_radiation_monochromator graphite
_diffrn_radiation_source 'Enhance (Mo) X-ray Source'
_diffrn_radiation_type MoK\a
_diffrn_radiation_wavelength 0.71073
_diffrn_reflns_av_R_equivalents 0.0371
_diffrn_reflns_av_sigmaI/netI 0.0405
_diffrn_reflns_limit_h_max 14
_diffrn_reflns_limit_h_min -14
_diffrn_reflns_limit_k_max 35
_diffrn_reflns_limit_k_min -34
_diffrn_reflns_limit_l_max 23
_diffrn_reflns_limit_l_min -23
_diffrn_reflns_number 31417
_diffrn_reflns_theta_full 25.03
_diffrn_reflns_theta_max 25.03
_diffrn_reflns_theta_min 2.73
_diffrn_standards_number 0
_exptl_absorpt_coefficient_mu 1.832
_exptl_absorpt_correction_T_max 0.858
_exptl_absorpt_correction_T_min 0.766
_exptl_absorpt_correction_type analytical
_exptl_absorpt_process_details
;
CrysAlisPro, Version 1.171.36.20 (Agilent Technologies, 2012)
Analytical numeric absorption correction using a multifaceted crystal
model based on expressions derived by R.C. Clark & J.S. Reid.
(Clark, R. C. & Reid, J. S. (1995). Acta Cryst. A51, 887-897)
;
_exptl_crystal_colour red
_exptl_crystal_density_diffrn 1.496
_exptl_crystal_density_method 'not measured'
_exptl_crystal_description block
_exptl_crystal_F_000 2720
_exptl_crystal_size_max 0.24
_exptl_crystal_size_mid 0.14
_exptl_crystal_size_min 0.13
_refine_diff_density_max 1.790
_refine_diff_density_min -1.777
_refine_diff_density_rms 0.123
_refine_ls_extinction_method none
_refine_ls_goodness_of_fit_ref 1.032
_refine_ls_hydrogen_treatment constr
_refine_ls_matrix_type full
_refine_ls_number_parameters 518
_refine_ls_number_reflns 10206
_refine_ls_number_restraints 74
_refine_ls_restrained_S_all 1.035
_refine_ls_R_factor_all 0.0899
_refine_ls_R_factor_gt 0.0712
_refine_ls_shift/su_max 0.001
_refine_ls_shift/su_mean 0.000
_refine_ls_structure_factor_coef Fsqd
_refine_ls_weighting_details 'w=1/[\s^2^(Fo^2^)+(0.0904P)^2^+31.5493P] where P=(Fo^2^+2Fc^2^)/3'
_refine_ls_weighting_scheme calc
_refine_ls_wR_factor_gt 0.1803
_refine_ls_wR_factor_ref 0.1965
_reflns_number_gt 8009
_reflns_number_total 10206
_reflns_threshold_expression >2sigma(I)
_cod_data_source_file om500602m_si_002.cif
_cod_data_source_block 4
_cod_depositor_comments 'Adding full bibliography for 4085279--4085285.cif.'
_cod_original_sg_symbol_H-M 'P 21/c'
_cod_database_code 4085281

loop_
_symmetry_equiv_pos_as_xyz
'x, y, z'
'-x, y+1/2, -z+1/2'
'-x, -y, -z'
'x, -y-1/2, z-1/2'

loop_
_atom_site_label
_atom_site_type_symbol
_atom_site_fract_x
_atom_site_fract_y
_atom_site_fract_z
_atom_site_U_iso_or_equiv
_atom_site_adp_type
_atom_site_occupancy
_atom_site_symmetry_multiplicity
_atom_site_calc_flag
_atom_site_refinement_flags
_atom_site_disorder_assembly
_atom_site_disorder_group
C1 C 0.9769(3) 0.02911(14) 0.6721(2) 0.0308(10) Uani 1 1 d . D .
C2 C 0.9672(4) 0.06344(15) 0.6346(2) 0.0330(10) Uani 1 1 d . . .
C3 C 0.9465(4) 0.10298(14) 0.5895(2) 0.0312(10) Uani 1 1 d . . .
C4 C 1.0310(4) 0.13722(16) 0.6031(3) 0.0448(13) Uani 1 1 d . . .
H4 H 1.1199 0.1377 0.6478 0.054 Uiso 1 1 calc R . .
C5 C 0.9721(4) 0.17152(16) 0.5439(3) 0.0457(13) Uani 1 1 d . . .
H5 H 1.0195 0.1966 0.5461 0.055 Uiso 1 1 calc R . .
C6 C 0.8410(4) 0.16564(15) 0.4831(2) 0.0353(11) Uani 1 1 d . . .
C7 C 0.7505(4) 0.19370(16) 0.4160(2) 0.0396(11) Uani 1 1 d . . .
C8 C 0.6730(4) 0.21969(16) 0.3628(2) 0.0386(11) Uani 1 1 d . C .
C9A C 1.0624(6) -0.0438(5) 0.5905(3) 0.1003(19) Uani 0.646(5) 1 d PD A 1
H9A1 H 1.0555 -0.0628 0.5480 0.120 Uiso 0.646(5) 1 calc PR A 1
H9A2 H 1.0560 -0.0126 0.5746 0.120 Uiso 0.646(5) 1 calc PR A 1
C10A C 1.1904(5) -0.0529(5) 0.6748(4) 0.1003(19) Uani 0.646(5) 1 d PD A 1
H10A H 1.2642 -0.0407 0.6748 0.120 Uiso 0.646(5) 1 calc PR A 1
H10B H 1.2031 -0.0851 0.6818 0.120 Uiso 0.646(5) 1 calc PR A 1
C15A C 1.3242(9) -0.0715(4) 0.8270(4) 0.0773(9) Uani 0.646(5) 1 d PD A 1
H15A H 1.2823 -0.1008 0.8123 0.093 Uiso 0.646(5) 1 calc PR A 1
H15B H 1.3895 -0.0716 0.8134 0.093 Uiso 0.646(5) 1 calc PR A 1
C16A C 1.3998(11) -0.0666(5) 0.9206(4) 0.0912(11) Uani 0.646(5) 1 d PD A 1
H16A H 1.4641 -0.0903 0.9472 0.137 Uiso 0.646(5) 1 calc PR A 1
H16B H 1.3383 -0.0682 0.9364 0.137 Uiso 0.646(5) 1 calc PR A 1
H16C H 1.4447 -0.0382 0.9373 0.137 Uiso 0.646(5) 1 calc PR A 1
C17A C 1.3014(6) 0.0223(4) 0.7890(6) 0.0773(9) Uani 0.646(5) 1 d PD A 1
H17A H 1.2485 0.0439 0.7451 0.093 Uiso 0.646(5) 1 calc PR A 1
H17B H 1.3132 0.0343 0.8387 0.093 Uiso 0.646(5) 1 calc PR A 1
C18A C 1.4381(7) 0.0203(4) 0.8038(6) 0.0912(11) Uani 0.646(5) 1 d PD A 1
H18A H 1.4773 0.0497 0.8177 0.137 Uiso 0.646(5) 1 calc PR A 1
H18B H 1.4291 0.0100 0.7544 0.137 Uiso 0.646(5) 1 calc PR A 1
H18C H 1.4941 0.0000 0.8485 0.137 Uiso 0.646(5) 1 calc PR A 1
C9B C 1.0568(5) -0.0774(3) 0.6147(9) 0.1003(19) Uani 0.354(5) 1 d PD A 2
H9B1 H 1.0903 -0.1038 0.6499 0.120 Uiso 0.354(5) 1 calc PR A 2
H9B2 H 1.0263 -0.0872 0.5594 0.120 Uiso 0.354(5) 1 calc PR A 2
C10B C 1.1736(6) -0.0458(4) 0.6450(8) 0.1003(19) Uani 0.354(5) 1 d PD A 2
H10C H 1.1499 -0.0195 0.6100 0.120 Uiso 0.354(5) 1 calc PR A 2
H10D H 1.2505 -0.0605 0.6523 0.120 Uiso 0.354(5) 1 calc PR A 2
C15B C 1.3211(15) -0.0658(4) 0.8650(8) 0.0773(9) Uani 0.354(5) 1 d PD A 2
H15C H 1.2687 -0.0834 0.8784 0.093 Uiso 0.354(5) 1 calc PR A 2
H15D H 1.3738 -0.0863 0.8563 0.093 Uiso 0.354(5) 1 calc PR A 2
C16B C 1.4132(18) -0.0351(6) 0.9369(9) 0.0912(11) Uani 0.354(5) 1 d PD A 2
H16D H 1.4716 -0.0527 0.9855 0.137 Uiso 0.354(5) 1 calc PR A 2
H16E H 1.3614 -0.0154 0.9470 0.137 Uiso 0.354(5) 1 calc PR A 2
H16F H 1.4651 -0.0176 0.9238 0.137 Uiso 0.354(5) 1 calc PR A 2
C17B C 1.2861(7) 0.0112(7) 0.7611(8) 0.0773(9) Uani 0.354(5) 1 d PD A 2
H17C H 1.2279 0.0289 0.7118 0.093 Uiso 0.354(5) 1 calc PR A 2
H17D H 1.3122 0.0300 0.8084 0.093 Uiso 0.354(5) 1 calc PR A 2
C18B C 1.4109(10) 0.0001(8) 0.7643(10) 0.0912(11) Uani 0.354(5) 1 d PD A 2
H18D H 1.4552 0.0274 0.7672 0.137 Uiso 0.354(5) 1 calc PR A 2
H18E H 1.3866 -0.0162 0.7154 0.137 Uiso 0.354(5) 1 calc PR A 2
H18F H 1.4697 -0.0178 0.8123 0.137 Uiso 0.354(5) 1 calc PR A 2
C11 C 0.8234(5) -0.1167(2) 0.5893(4) 0.0773(9) Uani 1 1 d D . .
H11A H 0.8138 -0.1217 0.6346 0.093 Uiso 1 1 calc R . .
H11B H 0.7348 -0.1129 0.5393 0.093 Uiso 1 1 calc R . .
C12 C 0.8830(6) -0.1568(2) 0.5800(4) 0.0912(11) Uani 1 1 d D . .
H12A H 0.8262 -0.1822 0.5682 0.137 Uiso 1 1 calc R . .
H12B H 0.9686 -0.1621 0.6304 0.137 Uiso 1 1 calc R . .
H12C H 0.8932 -0.1525 0.5354 0.137 Uiso 1 1 calc R . .
C13 C 0.7943(6) -0.0363(3) 0.5124(4) 0.0773(9) Uani 1 1 d . . .
H13A H 0.7119 -0.0385 0.5091 0.093 Uiso 1 1 calc R . .
H13B H 0.8126 -0.0046 0.5126 0.093 Uiso 1 1 calc R . .
C14 C 0.7700(7) -0.0565(3) 0.4342(4) 0.0912(11) Uani 1 1 d . . .
H14A H 0.6988 -0.0407 0.3869 0.137 Uiso 1 1 calc R . .
H14B H 0.7463 -0.0875 0.4308 0.137 Uiso 1 1 calc R . .
H14C H 0.8496 -0.0541 0.4353 0.137 Uiso 1 1 calc R . .
C19A C 0.9210(6) 0.0010(7) 0.8609(4) 0.1003(19) Uani 0.508(5) 1 d PD B 1
H19A H 0.9375 -0.0300 0.8790 0.120 Uiso 0.508(5) 1 calc PR B 1
H19B H 0.9285 0.0193 0.9042 0.120 Uiso 0.508(5) 1 calc PR B 1
C20A C 0.7839(8) 0.0061(7) 0.7807(5) 0.1003(19) Uani 0.508(5) 1 d PD B 1
H20A H 0.7576 0.0373 0.7736 0.120 Uiso 0.508(5) 1 calc PR B 1
H20B H 0.7202 -0.0111 0.7848 0.120 Uiso 0.508(5) 1 calc PR B 1
C21A C 1.1967(10) 0.0082(4) 0.9416(5) 0.0773(9) Uani 0.508(5) 1 d PD B 1
H21A H 1.2000 -0.0237 0.9520 0.093 Uiso 0.508(5) 1 calc PR B 1
H21B H 1.2737 0.0156 0.9410 0.093 Uiso 0.508(5) 1 calc PR B 1
C22A C 1.2079(13) 0.0330(5) 1.0125(6) 0.0912(11) Uani 0.508(5) 1 d PD B 1
H22A H 1.2901 0.0251 1.0634 0.137 Uiso 0.508(5) 1 calc PR B 1
H22B H 1.1345 0.0250 1.0155 0.137 Uiso 0.508(5) 1 calc PR B 1
H22C H 1.2064 0.0647 1.0036 0.137 Uiso 0.508(5) 1 calc PR B 1
C23A C 1.0203(7) 0.0759(4) 0.8300(7) 0.0773(9) Uani 0.508(5) 1 d PD B 1
H23A H 0.9384 0.0824 0.7768 0.093 Uiso 0.508(5) 1 calc PR B 1
H23B H 1.0069 0.0848 0.8724 0.093 Uiso 0.508(5) 1 calc PR B 1
C24A C 1.1282(9) 0.1052(5) 0.8386(8) 0.0912(11) Uani 0.508(5) 1 d PD B 1
H24A H 1.1040 0.1361 0.8354 0.137 Uiso 0.508(5) 1 calc PR B 1
H24B H 1.1390 0.0985 0.7947 0.137 Uiso 0.508(5) 1 calc PR B 1
H24C H 1.2105 0.0996 0.8910 0.137 Uiso 0.508(5) 1 calc PR B 1
C25A C 0.6738(5) 0.0286(2) 0.6082(4) 0.0773(9) Uani 0.508(5) 1 d PD B 1
H25A H 0.7286 0.0387 0.5897 0.093 Uiso 0.508(5) 1 calc PR B 1
H25B H 0.6025 0.0111 0.5628 0.093 Uiso 0.508(5) 1 calc PR B 1
C26A C 0.6067(10) 0.0707(3) 0.6115(8) 0.0912(11) Uani 0.508(5) 1 d PD B 1
H26A H 0.5614 0.0857 0.5589 0.137 Uiso 0.508(5) 1 calc PR B 1
H26B H 0.6727 0.0904 0.6537 0.137 Uiso 0.508(5) 1 calc PR B 1
H26C H 0.5435 0.0627 0.6239 0.137 Uiso 0.508(5) 1 calc PR B 1
C27A C 0.6499(6) -0.0533(5) 0.6567(7) 0.0773(9) Uani 0.508(5) 1 d PD B 1
H27A H 0.6226 -0.0629 0.6019 0.093 Uiso 0.508(5) 1 calc PR B 1
H27B H 0.6907 -0.0791 0.6929 0.093 Uiso 0.508(5) 1 calc PR B 1
C28A C 0.5236(8) -0.0425(6) 0.6518(7) 0.0912(11) Uani 0.508(5) 1 d PD B 1
H28A H 0.4672 -0.0685 0.6332 0.137 Uiso 0.508(5) 1 calc PR B 1
H28B H 0.4774 -0.0183 0.6136 0.137 Uiso 0.508(5) 1 calc PR B 1
H28C H 0.5466 -0.0339 0.7057 0.137 Uiso 0.508(5) 1 calc PR B 1
C19B C 0.8908(6) 0.0492(3) 0.8169(7) 0.1003(19) Uani 0.492(5) 1 d PD B 2
H19C H 0.9073 0.0609 0.8682 0.120 Uiso 0.492(5) 1 calc PR B 2
H19D H 0.8655 0.0739 0.7784 0.120 Uiso 0.492(5) 1 calc PR B 2
C20B C 0.7816(8) 0.0139(4) 0.7804(9) 0.1003(19) Uani 0.492(5) 1 d PD B 2
H20C H 0.6965 0.0275 0.7611 0.120 Uiso 0.492(5) 1 calc PR B 2
H20D H 0.8014 -0.0086 0.8216 0.120 Uiso 0.492(5) 1 calc PR B 2
C21B C 1.1187(12) 0.0013(4) 0.9377(5) 0.0773(9) Uani 0.492(5) 1 d PD B 2
H21C H 1.0550 -0.0188 0.9365 0.093 Uiso 0.492(5) 1 calc PR B 2
H21D H 1.1929 -0.0172 0.9493 0.093 Uiso 0.492(5) 1 calc PR B 2
C22B C 1.1718(14) 0.0304(5) 1.0133(6) 0.0912(11) Uani 0.492(5) 1 d PD B 2
H22D H 1.2131 0.0118 1.0618 0.137 Uiso 0.492(5) 1 calc PR B 2
H22E H 1.0998 0.0469 1.0081 0.137 Uiso 0.492(5) 1 calc PR B 2
H22F H 1.2364 0.0510 1.0179 0.137 Uiso 0.492(5) 1 calc PR B 2
C23B C 1.1464(10) 0.0738(3) 0.8521(7) 0.0773(9) Uani 0.492(5) 1 d PD B 2
H23C H 1.2398 0.0665 0.8913 0.093 Uiso 0.492(5) 1 calc PR B 2
H23D H 1.1341 0.0804 0.7997 0.093 Uiso 0.492(5) 1 calc PR B 2
C24B C 1.1184(13) 0.1167(4) 0.8819(8) 0.0912(11) Uani 0.492(5) 1 d PD B 2
H24D H 1.1785 0.1398 0.8883 0.137 Uiso 0.492(5) 1 calc PR B 2
H24E H 1.1308 0.1113 0.9341 0.137 Uiso 0.492(5) 1 calc PR B 2
H24F H 1.0283 0.1261 0.8420 0.137 Uiso 0.492(5) 1 calc PR B 2
C25B C 0.6738(5) 0.0286(2) 0.6082(4) 0.0773(9) Uani 0.492(5) 1 d PD B 2
H25C H 0.7319 0.0502 0.6068 0.093 Uiso 0.492(5) 1 calc PR B 2
H25D H 0.6252 0.0130 0.5554 0.093 Uiso 0.492(5) 1 calc PR B 2
C26B C 0.5749(8) 0.0535(5) 0.6178(7) 0.0912(11) Uani 0.492(5) 1 d PD B 2
H26D H 0.5268 0.0748 0.5735 0.137 Uiso 0.492(5) 1 calc PR B 2
H26E H 0.6218 0.0690 0.6699 0.137 Uiso 0.492(5) 1 calc PR B 2
H26F H 0.5136 0.0325 0.6160 0.137 Uiso 0.492(5) 1 calc PR B 2
C27B C 0.6747(7) -0.0667(5) 0.6558(7) 0.0773(9) Uani 0.492(5) 1 d PD B 2
H27C H 0.6663 -0.0780 0.6066 0.093 Uiso 0.492(5) 1 calc PR B 2
H27D H 0.7223 -0.0891 0.6990 0.093 Uiso 0.492(5) 1 calc PR B 2
C28B C 0.5361(8) -0.0606(6) 0.6371(8) 0.0912(11) Uani 0.492(5) 1 d PD B 2
H28D H 0.4899 -0.0888 0.6206 0.137 Uiso 0.492(5) 1 calc PR B 2
H28E H 0.4874 -0.0392 0.5931 0.137 Uiso 0.492(5) 1 calc PR B 2
H28F H 0.5436 -0.0499 0.6858 0.137 Uiso 0.492(5) 1 calc PR B 2
C29A C 0.5262(6) 0.3468(3) 0.3895(6) 0.128(2) Uani 0.586(2) 1 d PD C 1
H29A H 0.5690 0.3566 0.4464 0.154 Uiso 0.586(2) 1 calc PR C 1
H29B H 0.4925 0.3731 0.3543 0.154 Uiso 0.586(2) 1 calc PR C 1
C30A C 0.4115(8) 0.3159(2) 0.3663(7) 0.128(2) Uani 0.586(2) 1 d PD C 1
H30A H 0.3285 0.3297 0.3228 0.154 Uiso 0.586(2) 1 calc PR C 1
H30B H 0.4077 0.3116 0.4140 0.154 Uiso 0.586(2) 1 calc PR C 1
C31A C 0.7186(8) 0.3698(2) 0.3633(5) 0.0742(10) Uani 0.586(2) 1 d PD C 1
H31A H 0.7898 0.3608 0.3579 0.089 Uiso 0.586(2) 1 calc PR C 1
H31B H 0.6493 0.3831 0.3109 0.089 Uiso 0.586(2) 1 calc PR C 1
C32A C 0.7730(12) 0.4063(3) 0.4288(6) 0.0935(13) Uani 0.586(2) 1 d PD C 1
H32A H 0.8053 0.4308 0.4130 0.140 Uiso 0.586(2) 1 calc PR C 1
H32B H 0.8446 0.3944 0.4810 0.140 Uiso 0.586(2) 1 calc PR C 1
H32C H 0.7034 0.4168 0.4339 0.140 Uiso 0.586(2) 1 calc PR C 1
C33A C 0.7578(10) 0.3041(4) 0.4882(4) 0.0742(10) Uani 0.586(2) 1 d PD C 1
H33A H 0.7524 0.3268 0.5216 0.089 Uiso 0.586(2) 1 calc PR C 1
H33B H 0.7326 0.2754 0.4986 0.089 Uiso 0.586(2) 1 calc PR C 1
C34A C 0.9077(11) 0.3018(5) 0.5095(8) 0.0935(13) Uani 0.586(2) 1 d P C 1
H34A H 0.9697 0.2946 0.5670 0.140 Uiso 0.586(2) 1 calc PR C 1
H34B H 0.9305 0.3303 0.4981 0.140 Uiso 0.586(2) 1 calc PR C 1
H34C H 0.9113 0.2791 0.4760 0.140 Uiso 0.586(2) 1 calc PR C 1
C35A C 0.4657(10) 0.23115(17) 0.4225(4) 0.0742(10) Uani 0.586(2) 1 d PD C 1
H35A H 0.5558 0.2384 0.4685 0.089 Uiso 0.586(2) 1 calc PR C 1
H35B H 0.4054 0.2418 0.4364 0.089 Uiso 0.586(2) 1 calc PR C 1
C36A C 0.4523(12) 0.1806(2) 0.4115(8) 0.0935(13) Uani 0.586(2) 1 d PD C 1
H36A H 0.4740 0.1669 0.4621 0.140 Uiso 0.586(2) 1 calc PR C 1
H36B H 0.5120 0.1699 0.3980 0.140 Uiso 0.586(2) 1 calc PR C 1
H36C H 0.3624 0.1732 0.3676 0.140 Uiso 0.586(2) 1 calc PR C 1
C37A C 0.2509(4) 0.2472(4) 0.2537(4) 0.0742(10) Uani 0.586(2) 1 d PD C 1
H37A H 0.2194 0.2656 0.2052 0.089 Uiso 0.586(2) 1 calc PR C 1
H37B H 0.2457 0.2162 0.2369 0.089 Uiso 0.586(2) 1 calc PR C 1
C38A C 0.1529(7) 0.2529(5) 0.2783(5) 0.0935(13) Uani 0.586(2) 1 d PD C 1
H38A H 0.0687 0.2399 0.2364 0.140 Uiso 0.586(2) 1 calc PR C 1
H38B H 0.1412 0.2842 0.2836 0.140 Uiso 0.586(2) 1 calc PR C 1
H38C H 0.1872 0.2381 0.3302 0.140 Uiso 0.586(2) 1 calc PR C 1
C39A C 0.5499(5) 0.1959(5) 0.1442(4) 0.128(2) Uani 0.586(2) 1 d PD C 1
H39A H 0.5456 0.1641 0.1328 0.154 Uiso 0.586(2) 1 calc PR C 1
H39B H 0.5109 0.2119 0.0922 0.154 Uiso 0.586(2) 1 calc PR C 1
C40A C 0.6938(8) 0.2098(3) 0.2029(7) 0.128(2) Uani 0.586(2) 1 d PD C 1
H40A H 0.7361 0.2116 0.1734 0.154 Uiso 0.586(2) 1 calc PR C 1
H40B H 0.7411 0.1877 0.2467 0.154 Uiso 0.586(2) 1 calc PR C 1
C41A C 0.4450(9) 0.1528(2) 0.2264(5) 0.0742(10) Uani 0.586(2) 1 d PD C 1
H41A H 0.5352 0.1420 0.2648 0.089 Uiso 0.586(2) 1 calc PR C 1
H41B H 0.4055 0.1566 0.2572 0.089 Uiso 0.586(2) 1 calc PR C 1
C42A C 0.3678(12) 0.1172(5) 0.1618(9) 0.0935(13) Uani 0.586(2) 1 d P C 1
H42A H 0.3685 0.0900 0.1882 0.140 Uiso 0.586(2) 1 calc PR C 1
H42B H 0.4080 0.1119 0.1323 0.140 Uiso 0.586(2) 1 calc PR C 1
H42C H 0.2775 0.1271 0.1238 0.140 Uiso 0.586(2) 1 calc PR C 1
C43A C 0.2794(7) 0.2144(4) 0.0975(4) 0.0742(10) Uani 0.586(2) 1 d PD C 1
H43A H 0.2223 0.1973 0.1077 0.089 Uiso 0.586(2) 1 calc PR C 1
H43B H 0.2546 0.2457 0.0931 0.089 Uiso 0.586(2) 1 calc PR C 1
C44A C 0.2514(11) 0.1996(5) 0.0146(5) 0.0935(13) Uani 0.586(2) 1 d PD C 1
H44A H 0.1581 0.2029 -0.0278 0.140 Uiso 0.586(2) 1 calc PR C 1
H44B H 0.2767 0.1688 0.0180 0.140 Uiso 0.586(2) 1 calc PR C 1
H44C H 0.3018 0.2179 0.0013 0.140 Uiso 0.586(2) 1 calc PR C 1
C45A C 0.8827(4) 0.2650(4) 0.3252(4) 0.0742(10) Uani 0.586(2) 1 d PD C 1
H45A H 0.9078 0.2942 0.3516 0.089 Uiso 0.586(2) 1 calc PR C 1
H45B H 0.9023 0.2432 0.3676 0.089 Uiso 0.586(2) 1 calc PR C 1
C46A C 0.9726(7) 0.2547(5) 0.2963(5) 0.0935(13) Uani 0.586(2) 1 d PD C 1
H46A H 1.0638 0.2542 0.3431 0.140 Uiso 0.586(2) 1 calc PR C 1
H46B H 0.9612 0.2774 0.2580 0.140 Uiso 0.586(2) 1 calc PR C 1
H46C H 0.9494 0.2259 0.2694 0.140 Uiso 0.586(2) 1 calc PR C 1
C47A C 0.6749(5) 0.2999(3) 0.1631(4) 0.0742(10) Uani 0.586(2) 1 d PD C 1
H47A H 0.6030 0.2863 0.1119 0.089 Uiso 0.586(2) 1 calc PR C 1
H47B H 0.6427 0.3288 0.1674 0.089 Uiso 0.586(2) 1 calc PR C 1
C48A C 0.7872(6) 0.3091(5) 0.1528(6) 0.0935(13) Uani 0.586(2) 1 d PD C 1
H48A H 0.7529 0.3249 0.1018 0.140 Uiso 0.586(2) 1 calc PR C 1
H48B H 0.8255 0.2812 0.1517 0.140 Uiso 0.586(2) 1 calc PR C 1
H48C H 0.8542 0.3270 0.1983 0.140 Uiso 0.586(2) 1 calc PR C 1
P5A P 0.6493(2) 0.31851(9) 0.37824(13) 0.0518(7) Uani 0.586(2) 1 d PD C 1
P6A P 0.4293(2) 0.26057(10) 0.33004(15) 0.0609(8) Uani 0.586(2) 1 d PD C 1
P7A P 0.4540(3) 0.20804(9) 0.18840(15) 0.0538(8) Uani 0.586(2) 1 d PD C 1
P8A P 0.7010(2) 0.26518(11) 0.24811(18) 0.0609(10) Uani 0.586(2) 1 d PD C 1
C29B C 0.8355(7) 0.3295(3) 0.3652(6) 0.128(2) Uani 0.414(2) 1 d PD C 2
H29C H 0.8026 0.3532 0.3242 0.154 Uiso 0.414(2) 1 calc PR C 2
H29D H 0.9154 0.3398 0.4163 0.154 Uiso 0.414(2) 1 calc PR C 2
C30B C 0.8624(9) 0.2876(3) 0.3348(7) 0.128(2) Uani 0.414(2) 1 d PD C 2
H30C H 0.9061 0.2659 0.3794 0.154 Uiso 0.414(2) 1 calc PR C 2
H30D H 0.9223 0.2945 0.3184 0.154 Uiso 0.414(2) 1 calc PR C 2
C31B C 0.6565(12) 0.3718(2) 0.3667(7) 0.0742(10) Uani 0.414(2) 1 d PD C 2
H31C H 0.6442 0.3809 0.3153 0.089 Uiso 0.414(2) 1 calc PR C 2
H31D H 0.5689 0.3723 0.3567 0.089 Uiso 0.414(2) 1 calc PR C 2
C33B C 0.8100(14) 0.3026(6) 0.4933(4) 0.0742(10) Uani 0.414(2) 1 d PD C 2
H33C H 0.7886 0.3297 0.5107 0.089 Uiso 0.414(2) 1 calc PR C 2
H33D H 0.7555 0.2798 0.4957 0.089 Uiso 0.414(2) 1 calc PR C 2
C35B C 0.6722(12) 0.2889(2) 0.1503(4) 0.0742(10) Uani 0.414(2) 1 d PD C 2
H35C H 0.7199 0.2752 0.1295 0.089 Uiso 0.414(2) 1 calc PR C 2
H35D H 0.5778 0.2912 0.1069 0.089 Uiso 0.414(2) 1 calc PR C 2
C37B C 0.7745(10) 0.2105(3) 0.2327(4) 0.0742(10) Uani 0.414(2) 1 d PD C 2
H37C H 0.8663 0.2158 0.2517 0.089 Uiso 0.414(2) 1 calc PR C 2
H37D H 0.7752 0.1878 0.2684 0.089 Uiso 0.414(2) 1 calc PR C 2
C32B C 0.7353(15) 0.4088(4) 0.4282(9) 0.0935(13) Uani 0.414(2) 1 d PD C 2
H32D H 0.6924 0.4370 0.4050 0.140 Uiso 0.414(2) 1 calc PR C 2
H32E H 0.8237 0.4095 0.4407 0.140 Uiso 0.414(2) 1 calc PR C 2
H32F H 0.7400 0.4033 0.4781 0.140 Uiso 0.414(2) 1 calc PR C 2
C34B C 0.9024(16) 0.2949(7) 0.5499(11) 0.0935(13) Uani 0.414(2) 1 d P C 2
H34D H 0.8884 0.2910 0.5930 0.140 Uiso 0.414(2) 1 calc PR C 2
H34E H 0.9640 0.3191 0.5642 0.140 Uiso 0.414(2) 1 calc PR C 2
H34F H 0.9381 0.2678 0.5434 0.140 Uiso 0.414(2) 1 calc PR C 2
C36B C 0.7333(15) 0.3327(3) 0.1958(9) 0.0935(13) Uani 0.414(2) 1 d PD C 2
H36D H 0.7065 0.3565 0.1565 0.140 Uiso 0.414(2) 1 calc PR C 2
H36E H 0.8287 0.3301 0.2291 0.140 Uiso 0.414(2) 1 calc PR C 2
H36F H 0.7035 0.3391 0.2309 0.140 Uiso 0.414(2) 1 calc PR C 2
C38B C 0.7005(16) 0.1917(5) 0.1453(5) 0.0935(13) Uani 0.414(2) 1 d PD C 2
H38D H 0.7432 0.1647 0.1454 0.140 Uiso 0.414(2) 1 calc PR C 2
H38E H 0.7013 0.2134 0.1093 0.140 Uiso 0.414(2) 1 calc PR C 2
H38F H 0.6100 0.1853 0.1261 0.140 Uiso 0.414(2) 1 calc PR C 2
C39B C 0.2726(6) 0.2095(4) 0.1906(6) 0.128(2) Uani 0.414(2) 1 d PD C 2
H39C H 0.2000 0.2130 0.1328 0.154 Uiso 0.414(2) 1 calc PR C 2
H39D H 0.2678 0.1789 0.2054 0.154 Uiso 0.414(2) 1 calc PR C 2
C40B C 0.2378(7) 0.2389(5) 0.2386(7) 0.128(2) Uani 0.414(2) 1 d PD C 2
H40C H 0.1975 0.2221 0.2615 0.154 Uiso 0.414(2) 1 calc PR C 2
H40D H 0.1810 0.2639 0.2060 0.154 Uiso 0.414(2) 1 calc PR C 2
C41B C 0.3598(13) 0.2200(6) 0.0831(4) 0.0742(10) Uani 0.414(2) 1 d PD C 2
H41C H 0.4040 0.2459 0.0792 0.089 Uiso 0.414(2) 1 calc PR C 2
H41D H 0.3892 0.1942 0.0672 0.089 Uiso 0.414(2) 1 calc PR C 2
C42B C 0.2169(17) 0.2254(7) 0.0188(12) 0.0935(13) Uani 0.414(2) 1 d P C 2
H42D H 0.2036 0.2303 -0.0338 0.140 Uiso 0.414(2) 1 calc PR C 2
H42E H 0.1834 0.2506 0.0321 0.140 Uiso 0.414(2) 1 calc PR C 2
H42F H 0.1702 0.1988 0.0162 0.140 Uiso 0.414(2) 1 calc PR C 2
C43B C 0.4800(9) 0.1536(2) 0.2107(8) 0.0742(10) Uani 0.414(2) 1 d PD C 2
H43C H 0.5544 0.1514 0.2056 0.089 Uiso 0.414(2) 1 calc PR C 2
H43D H 0.5140 0.1464 0.2677 0.089 Uiso 0.414(2) 1 calc PR C 2
C44B C 0.3813(14) 0.1170(5) 0.1567(12) 0.0935(13) Uani 0.414(2) 1 d PD C 2
H44D H 0.4230 0.0882 0.1763 0.140 Uiso 0.414(2) 1 calc PR C 2
H44E H 0.3538 0.1210 0.1005 0.140 Uiso 0.414(2) 1 calc PR C 2
H44F H 0.3050 0.1186 0.1592 0.140 Uiso 0.414(2) 1 calc PR C 2
C45B C 0.3520(10) 0.3096(2) 0.3373(4) 0.0742(10) Uani 0.414(2) 1 d PD C 2
H45C H 0.3390 0.3307 0.2956 0.089 Uiso 0.414(2) 1 calc PR C 2
H45D H 0.2646 0.3037 0.3256 0.089 Uiso 0.414(2) 1 calc PR C 2
C46B C 0.4305(16) 0.3343(4) 0.4195(6) 0.0935(13) Uani 0.414(2) 1 d PD C 2
H46D H 0.3921 0.3634 0.4133 0.140 Uiso 0.414(2) 1 calc PR C 2
H46E H 0.5213 0.3375 0.4371 0.140 Uiso 0.414(2) 1 calc PR C 2
H46F H 0.4276 0.3175 0.4603 0.140 Uiso 0.414(2) 1 calc PR C 2
C47B C 0.4741(6) 0.2243(3) 0.4144(4) 0.0742(10) Uani 0.414(2) 1 d PD C 2
H47C H 0.5315 0.2012 0.4160 0.089 Uiso 0.414(2) 1 calc PR C 2
H47D H 0.5311 0.2445 0.4601 0.089 Uiso 0.414(2) 1 calc PR C 2
C48B C 0.3839(8) 0.2015(6) 0.4341(7) 0.112(7) Uani 0.414(2) 1 d PD C 2
H48D H 0.4329 0.1958 0.4925 0.169 Uiso 0.414(2) 1 calc PR C 2
H48E H 0.3524 0.1737 0.4045 0.169 Uiso 0.414(2) 1 calc PR C 2
H48F H 0.3094 0.2206 0.4178 0.169 Uiso 0.414(2) 1 calc PR C 2
P5B P 0.7079(4) 0.31240(13) 0.3823(2) 0.0669(12) Uani 0.414(2) 1 d PD C 2
P6B P 0.7076(3) 0.26292(12) 0.24585(17) 0.0297(9) Uani 0.414(2) 1 d PD C 2
P7B P 0.4275(4) 0.21284(15) 0.1940(2) 0.0529(12) Uani 0.414(2) 1 d PD C 2
P8B P 0.4095(3) 0.25653(16) 0.3185(2) 0.0586(14) Uani 0.414(2) 1 d PD C 2
Fe1 Fe 0.98969(6) -0.02293(2) 0.72927(4) 0.03788(17) Uani 1 1 d D . .
Fe2 Fe 0.55939(5) 0.26337(2) 0.28412(4) 0.03633(16) Uani 1 1 d D . .
I1A I 1.01939(9) -0.10109(2) 0.80910(4) 0.0789(3) Uani 0.6027(13) 1 d PD D 1
I2A I 0.39824(7) 0.32411(3) 0.16636(4) 0.0448(3) Uani 0.4508(16) 1 d PD C 1
I1B I 0.99367(12) -0.09310(4) 0.82005(9) 0.0808(4) Uani 0.3973(13) 1 d PD D 2
I2B I 0.40919(9) 0.33014(3) 0.18097(7) 0.0842(3) Uani 0.5492(16) 1 d PD C 2
P1 P 0.92596(17) -0.05932(5) 0.61111(10) 0.0716(5) Uani 1 1 d D A .
P2 P 1.19849(14) -0.03107(6) 0.76078(10) 0.0627(4) Uani 1 1 d . A .
P3 P 1.04325(12) 0.02022(5) 0.83674(7) 0.0513(4) Uani 1 1 d . B .
P4 P 0.77716(11) -0.01238(6) 0.69037(7) 0.0530(4) Uani 1 1 d . B .
S1 S 0.78989(9) 0.11467(4) 0.49949(6) 0.0329(3) Uani 1 1 d . . .

loop_
_atom_site_aniso_label
_atom_site_aniso_U_11
_atom_site_aniso_U_22
_atom_site_aniso_U_33
_atom_site_aniso_U_23
_atom_site_aniso_U_13
_atom_site_aniso_U_12
C1 0.0268(15) 0.031(2) 0.0325(16) -0.0010(16) 0.0154(13) 0.0014(16)
C2 0.0252(15) 0.037(2) 0.0324(17) -0.0013(17) 0.0136(13) 0.0016(16)
C3 0.0304(15) 0.031(2) 0.0299(16) 0.0002(15) 0.0161(13) 0.0006(16)
C4 0.0296(18) 0.045(3) 0.042(2) 0.005(2) 0.0094(16) -0.0053(19)
C5 0.0385(19) 0.040(2) 0.048(2) 0.0123(19) 0.0182(17) -0.0082(19)
C6 0.0346(16) 0.040(2) 0.0281(16) 0.0072(16) 0.0161(13) 0.0056(17)
C7 0.0392(17) 0.044(3) 0.0359(17) 0.0068(18) 0.0213(14) 0.0008(19)
C8 0.0398(17) 0.040(2) 0.0352(18) 0.0016(18) 0.0206(14) -0.0018(18)
C9A 0.0747(18) 0.176(5) 0.0571(18) -0.028(2) 0.0414(14) 0.008(3)
C10A 0.0747(18) 0.176(5) 0.0571(18) -0.028(2) 0.0414(14) 0.008(3)
C15A 0.0699(12) 0.094(2) 0.0663(13) -0.0016(14) 0.0376(10) -0.0029(14)
C16A 0.0905(17) 0.104(3) 0.0735(15) 0.0014(17) 0.0434(13) -0.0031(19)
C17A 0.0699(12) 0.094(2) 0.0663(13) -0.0016(14) 0.0376(10) -0.0029(14)
C18A 0.0905(17) 0.104(3) 0.0735(15) 0.0014(17) 0.0434(13) -0.0031(19)
C9B 0.0747(18) 0.176(5) 0.0571(18) -0.028(2) 0.0414(14) 0.008(3)
C10B 0.0747(18) 0.176(5) 0.0571(18) -0.028(2) 0.0414(14) 0.008(3)
C15B 0.0699(12) 0.094(2) 0.0663(13) -0.0016(14) 0.0376(10) -0.0029(14)
C16B 0.0905(17) 0.104(3) 0.0735(15) 0.0014(17) 0.0434(13) -0.0031(19)
C17B 0.0699(12) 0.094(2) 0.0663(13) -0.0016(14) 0.0376(10) -0.0029(14)
C18B 0.0905(17) 0.104(3) 0.0735(15) 0.0014(17) 0.0434(13) -0.0031(19)
C11 0.0699(12) 0.094(2) 0.0663(13) -0.0016(14) 0.0376(10) -0.0029(14)
C12 0.0905(17) 0.104(3) 0.0735(15) 0.0014(17) 0.0434(13) -0.0031(19)
C13 0.0699(12) 0.094(2) 0.0663(13) -0.0016(14) 0.0376(10) -0.0029(14)
C14 0.0905(17) 0.104(3) 0.0735(15) 0.0014(17) 0.0434(13) -0.0031(19)
C19A 0.0747(18) 0.176(5) 0.0571(18) -0.028(2) 0.0414(14) 0.008(3)
C20A 0.0747(18) 0.176(5) 0.0571(18) -0.028(2) 0.0414(14) 0.008(3)
C21A 0.0699(12) 0.094(2) 0.0663(13) -0.0016(14) 0.0376(10) -0.0029(14)
C22A 0.0905(17) 0.104(3) 0.0735(15) 0.0014(17) 0.0434(13) -0.0031(19)
C23A 0.0699(12) 0.094(2) 0.0663(13) -0.0016(14) 0.0376(10) -0.0029(14)
C24A 0.0905(17) 0.104(3) 0.0735(15) 0.0014(17) 0.0434(13) -0.0031(19)
C25A 0.0699(12) 0.094(2) 0.0663(13) -0.0016(14) 0.0376(10) -0.0029(14)
C26A 0.0905(17) 0.104(3) 0.0735(15) 0.0014(17) 0.0434(13) -0.0031(19)
C27A 0.0699(12) 0.094(2) 0.0663(13) -0.0016(14) 0.0376(10) -0.0029(14)
C28A 0.0905(17) 0.104(3) 0.0735(15) 0.0014(17) 0.0434(13) -0.0031(19)
C19B 0.0747(18) 0.176(5) 0.0571(18) -0.028(2) 0.0414(14) 0.008(3)
C20B 0.0747(18) 0.176(5) 0.0571(18) -0.028(2) 0.0414(14) 0.008(3)
C21B 0.0699(12) 0.094(2) 0.0663(13) -0.0016(14) 0.0376(10) -0.0029(14)
C22B 0.0905(17) 0.104(3) 0.0735(15) 0.0014(17) 0.0434(13) -0.0031(19)
C23B 0.0699(12) 0.094(2) 0.0663(13) -0.0016(14) 0.0376(10) -0.0029(14)
C24B 0.0905(17) 0.104(3) 0.0735(15) 0.0014(17) 0.0434(13) -0.0031(19)
C25B 0.0699(12) 0.094(2) 0.0663(13) -0.0016(14) 0.0376(10) -0.0029(14)
C26B 0.0905(17) 0.104(3) 0.0735(15) 0.0014(17) 0.0434(13) -0.0031(19)
C27B 0.0699(12) 0.094(2) 0.0663(13) -0.0016(14) 0.0376(10) -0.0029(14)
C28B 0.0905(17) 0.104(3) 0.0735(15) 0.0014(17) 0.0434(13) -0.0031(19)
C29A 0.104(3) 0.159(5) 0.140(3) -0.079(4) 0.080(3) -0.041(3)
C30A 0.104(3) 0.159(5) 0.140(3) -0.079(4) 0.080(3) -0.041(3)
C31A 0.0696(15) 0.079(2) 0.0697(15) -0.0051(14) 0.0369(12) -0.0052(16)
C32A 0.0809(18) 0.098(3) 0.101(2) -0.0132(19) 0.0516(15) -0.0015(19)
C33A 0.0696(15) 0.079(2) 0.0697(15) -0.0051(14) 0.0369(12) -0.0052(16)
C34A 0.0809(18) 0.098(3) 0.101(2) -0.0132(19) 0.0516(15) -0.0015(19)
C35A 0.0696(15) 0.079(2) 0.0697(15) -0.0051(14) 0.0369(12) -0.0052(16)
C36A 0.0809(18) 0.098(3) 0.101(2) -0.0132(19) 0.0516(15) -0.0015(19)
C37A 0.0696(15) 0.079(2) 0.0697(15) -0.0051(14) 0.0369(12) -0.0052(16)
C38A 0.0809(18) 0.098(3) 0.101(2) -0.0132(19) 0.0516(15) -0.0015(19)
C39A 0.104(3) 0.159(5) 0.140(3) -0.079(4) 0.080(3) -0.041(3)
C40A 0.104(3) 0.159(5) 0.140(3) -0.079(4) 0.080(3) -0.041(3)
C41A 0.0696(15) 0.079(2) 0.0697(15) -0.0051(14) 0.0369(12) -0.0052(16)
C42A 0.0809(18) 0.098(3) 0.101(2) -0.0132(19) 0.0516(15) -0.0015(19)
C43A 0.0696(15) 0.079(2) 0.0697(15) -0.0051(14) 0.0369(12) -0.0052(16)
C44A 0.0809(18) 0.098(3) 0.101(2) -0.0132(19) 0.0516(15) -0.0015(19)
C45A 0.0696(15) 0.079(2) 0.0697(15) -0.0051(14) 0.0369(12) -0.0052(16)
C46A 0.0809(18) 0.098(3) 0.101(2) -0.0132(19) 0.0516(15) -0.0015(19)
C47A 0.0696(15) 0.079(2) 0.0697(15) -0.0051(14) 0.0369(12) -0.0052(16)
C48A 0.0809(18) 0.098(3) 0.101(2) -0.0132(19) 0.0516(15) -0.0015(19)
P5A 0.0619(11) 0.0491(13) 0.0421(9) -0.0042(9) 0.0280(8) -0.0011(11)
P6A 0.0717(9) 0.0645(17) 0.0794(11) -0.0163(11) 0.0625(8) -0.0064(12)
P7A 0.0659(12) 0.0465(14) 0.0406(10) -0.0019(10) 0.0252(9) -0.0017(11)
P8A 0.0436(10) 0.0724(19) 0.0677(13) 0.0165(13) 0.0320(10) 0.0114(12)
C29B 0.104(3) 0.159(5) 0.140(3) -0.079(4) 0.080(3) -0.041(3)
C30B 0.104(3) 0.159(5) 0.140(3) -0.079(4) 0.080(3) -0.041(3)
C31B 0.0696(15) 0.079(2) 0.0697(15) -0.0051(14) 0.0369(12) -0.0052(16)
C33B 0.0696(15) 0.079(2) 0.0697(15) -0.0051(14) 0.0369(12) -0.0052(16)
C35B 0.0696(15) 0.079(2) 0.0697(15) -0.0051(14) 0.0369(12) -0.0052(16)
C37B 0.0696(15) 0.079(2) 0.0697(15) -0.0051(14) 0.0369(12) -0.0052(16)
C32B 0.0809(18) 0.098(3) 0.101(2) -0.0132(19) 0.0516(15) -0.0015(19)
C34B 0.0809(18) 0.098(3) 0.101(2) -0.0132(19) 0.0516(15) -0.0015(19)
C36B 0.0809(18) 0.098(3) 0.101(2) -0.0132(19) 0.0516(15) -0.0015(19)
C38B 0.0809(18) 0.098(3) 0.101(2) -0.0132(19) 0.0516(15) -0.0015(19)
C39B 0.104(3) 0.159(5) 0.140(3) -0.079(4) 0.080(3) -0.041(3)
C40B 0.104(3) 0.159(5) 0.140(3) -0.079(4) 0.080(3) -0.041(3)
C41B 0.0696(15) 0.079(2) 0.0697(15) -0.0051(14) 0.0369(12) -0.0052(16)
C42B 0.0809(18) 0.098(3) 0.101(2) -0.0132(19) 0.0516(15) -0.0015(19)
C43B 0.0696(15) 0.079(2) 0.0697(15) -0.0051(14) 0.0369(12) -0.0052(16)
C44B 0.0809(18) 0.098(3) 0.101(2) -0.0132(19) 0.0516(15) -0.0015(19)
C45B 0.0696(15) 0.079(2) 0.0697(15) -0.0051(14) 0.0369(12) -0.0052(16)
C46B 0.0809(18) 0.098(3) 0.101(2) -0.0132(19) 0.0516(15) -0.0015(19)
C47B 0.0696(15) 0.079(2) 0.0697(15) -0.0051(14) 0.0369(12) -0.0052(16)
C48B 0.121(8) 0.143(17) 0.108(9) -0.033(10) 0.086(7) -0.065(11)
P5B 0.084(2) 0.0427(19) 0.091(2) -0.0225(16) 0.0596(16) -0.0078(18)
P6B 0.0264(12) 0.046(2) 0.0216(11) 0.0045(12) 0.0166(9) -0.0005(13)
P7B 0.0450(16) 0.062(3) 0.0400(16) -0.0027(16) 0.0173(13) -0.0010(16)
P8B 0.0319(15) 0.103(3) 0.0336(15) 0.0280(19) 0.0144(13) 0.0244(19)
Fe1 0.0414(3) 0.0301(3) 0.0357(3) 0.0018(2) 0.0180(2) -0.0067(3)
Fe2 0.0373(2) 0.0341(3) 0.0383(3) 0.0069(2) 0.0218(2) 0.0085(2)
I1A 0.1235(5) 0.0416(3) 0.0384(3) 0.0014(2) 0.0259(3) -0.0324(3)
I2A 0.0390(3) 0.0484(4) 0.0299(3) 0.0116(3) 0.0092(3) 0.0188(3)
I1B 0.0844(5) 0.0483(6) 0.1298(7) 0.0438(5) 0.0727(5) 0.0190(5)
I2B 0.0812(4) 0.0614(5) 0.1343(6) 0.0507(4) 0.0756(4) 0.0389(4)
P1 0.0938(9) 0.0471(8) 0.0620(7) -0.0199(6) 0.0371(7) -0.0008(8)
P2 0.0522(6) 0.0597(9) 0.0667(7) 0.0057(7) 0.0279(6) 0.0202(6)
P3 0.0399(5) 0.0709(9) 0.0321(5) -0.0093(6) 0.0139(4) -0.0067(6)
P4 0.0386(5) 0.0848(10) 0.0337(5) -0.0077(6) 0.0193(4) -0.0211(6)
S1 0.0250(4) 0.0351(5) 0.0328(4) 0.0026(4) 0.0128(3) -0.0004(4)

loop_
_atom_type_symbol
_atom_type_description
_atom_type_scat_dispersion_real
_atom_type_scat_dispersion_imag
_atom_type_scat_source
C C 0.0033 0.0016 'International Tables Vol C Tables 4.2.6.8 and 6.1.1.4'
H H 0.0000 0.0000 'International Tables Vol C Tables 4.2.6.8 and 6.1.1.4'
Fe Fe 0.3463 0.8444 'International Tables Vol C Tables 4.2.6.8 and 6.1.1.4'
I I -0.4742 1.8119 'International Tables Vol C Tables 4.2.6.8 and 6.1.1.4'
P P 0.1023 0.0942 'International Tables Vol C Tables 4.2.6.8 and 6.1.1.4'
S S 0.1246 0.1234 'International Tables Vol C Tables 4.2.6.8 and 6.1.1.4'

loop_
_geom_angle_atom_site_label_1
_geom_angle_atom_site_label_2
_geom_angle_atom_site_label_3
_geom_angle
C2 C1 Fe1 179.2(4)
C1 C2 C3 176.0(4)
C4 C3 C2 131.1(3)
C4 C3 S1 108.6(3)
C2 C3 S1 120.3(3)
C3 C4 C5 114.1(4)
C3 C4 H4 122.9
C5 C4 H4 122.9
C6 C5 C4 115.3(4)
C6 C5 H5 122.3
C4 C5 H5 122.3
C5 C6 C7 130.5(4)
C5 C6 S1 108.4(3)
C7 C6 S1 121.1(3)
C8 C7 C6 175.2(5)
C7 C8 Fe2 176.2(4)
C10A C9A P1 101.5(5)
C10A C9A H9A1 111.5
P1 C9A H9A1 111.5
C10A C9A H9A2 111.5
P1 C9A H9A2 111.5
H9A1 C9A H9A2 109.3
C9A C10A P2 116.3(7)
C9A C10A H10A 108.2
P2 C10A H10A 108.2
C9A C10A H10B 108.2
P2 C10A H10B 108.2
H10A C10A H10B 107.4
C16A C15A P2 119.4(8)
C16A C15A H15A 107.5
P2 C15A H15A 107.5
C16A C15A H15B 107.5
P2 C15A H15B 107.5
H15A C15A H15B 107.0
C15A C16A H16A 109.5
C15A C16A H16B 109.5
H16A C16A H16B 109.5
C15A C16A H16C 109.5
H16A C16A H16C 109.5
H16B C16A H16C 109.5
C18A C17A P2 119.5(8)
C18A C17A H17A 107.5
P2 C17A H17A 107.5
C18A C17A H17B 107.5
P2 C17A H17B 107.5
H17A C17A H17B 107.0
C17A C18A H18A 109.5
C17A C18A H18B 109.5
H18A C18A H18B 109.5
C17A C18A H18C 109.5
H18A C18A H18C 109.5
H18B C18A H18C 109.5
C10B C9B P1 118.8(8)
C10B C9B H9B1 107.6
P1 C9B H9B1 107.6
C10B C9B H9B2 107.6
P1 C9B H9B2 107.6
H9B1 C9B H9B2 107.0
C9B C10B P2 94.6(9)
C9B C10B H10C 112.8
P2 C10B H10C 112.8
C9B C10B H10D 112.8
P2 C10B H10D 112.8
H10C C10B H10D 110.3
C16B C15B P2 111.6(10)
C16B C15B H15C 109.3
P2 C15B H15C 109.3
C16B C15B H15D 109.3
P2 C15B H15D 109.3
H15C C15B H15D 108.0
C15B C16B H16D 109.5
C15B C16B H16E 109.5
H16D C16B H16E 109.5
C15B C16B H16F 109.5
H16D C16B H16F 109.5
H16E C16B H16F 109.5
C18B C17B P2 117.7(15)
C18B C17B H17C 107.9
P2 C17B H17C 107.9
C18B C17B H17D 107.9
P2 C17B H17D 107.9
H17C C17B H17D 107.2
C17B C18B H18D 109.5
C17B C18B H18E 109.5
H18D C18B H18E 109.5
C17B C18B H18F 109.5
H18D C18B H18F 109.5
H18E C18B H18F 109.5
C12 C11 P1 115.4(5)
C12 C11 H11A 108.4
P1 C11 H11A 108.4
C12 C11 H11B 108.4
P1 C11 H11B 108.4
H11A C11 H11B 107.5
C11 C12 H12A 109.5
C11 C12 H12B 109.5
H12A C12 H12B 109.5
C11 C12 H12C 109.5
H12A C12 H12C 109.5
H12B C12 H12C 109.5
C14 C13 P1 118.5(5)
C14 C13 H13A 107.7
P1 C13 H13A 107.7
C14 C13 H13B 107.7
P1 C13 H13B 107.7
H13A C13 H13B 107.1
C13 C14 H14A 109.5
C13 C14 H14B 109.5
H14A C14 H14B 109.5
C13 C14 H14C 109.5
H14A C14 H14C 109.5
H14B C14 H14C 109.5
C20A C19A P3 105.8(8)
C20A C19A H19A 110.6
P3 C19A H19A 110.6
C20A C19A H19B 110.6
P3 C19A H19B 110.6
H19A C19A H19B 108.7
C19A C20A P4 113.2(9)
C19A C20A H20A 108.9
P4 C20A H20A 108.9
C19A C20A H20B 108.9
P4 C20A H20B 108.9
H20A C20A H20B 107.7
C22A C21A P3 115.5(8)
C22A C21A H21A 108.4
P3 C21A H21A 108.4
C22A C21A H21B 108.4
P3 C21A H21B 108.4
H21A C21A H21B 107.5
C21A C22A H22A 109.5
C21A C22A H22B 109.5
H22A C22A H22B 109.5
C21A C22A H22C 109.5
H22A C22A H22C 109.5
H22B C22A H22C 109.5
C24A C23A P3 118.0(9)
C24A C23A H23A 107.8
P3 C23A H23A 107.8
C24A C23A H23B 107.8
P3 C23A H23B 107.8
H23A C23A H23B 107.1
C23A C24A H24A 109.5
C23A C24A H24B 109.5
H24A C24A H24B 109.5
C23A C24A H24C 109.5
H24A C24A H24C 109.5
H24B C24A H24C 109.5
C26A C25A P4 129.0(7)
C26A C25A H25A 105.0
P4 C25A H25A 105.0
C26A C25A H25B 105.0
P4 C25A H25B 105.0
H25A C25A H25B 105.9
C25A C26A H26A 109.5
C25A C26A H26B 109.5
H26A C26A H26B 109.5
C25A C26A H26C 109.5
H26A C26A H26C 109.5
H26B C26A H26C 109.5
C28A C27A P4 121.0(10)
C28A C27A H27A 107.1
P4 C27A H27A 107.1
C28A C27A H27B 107.1
P4 C27A H27B 107.1
H27A C27A H27B 106.8
C27A C28A H28A 109.5
C27A C28A H28B 109.5
H28A C28A H28B 109.5
C27A C28A H28C 109.5
H28A C28A H28C 109.5
H28B C28A H28C 109.5
C20B C19B P3 106.0(7)
C20B C19B H19C 110.5
P3 C19B H19C 110.5
C20B C19B H19D 110.5
P3 C19B H19D 110.5
H19C C19B H19D 108.7
C19B C20B P4 106.3(10)
C19B C20B H20C 110.5
P4 C20B H20C 110.5
C19B C20B H20D 110.5
P4 C20B H20D 110.5
H20C C20B H20D 108.7
C22B C21B P3 125.9(9)
C22B C21B H21C 105.8
P3 C21B H21C 105.8
C22B C21B H21D 105.8
P3 C21B H21D 105.8
H21C C21B H21D 106.2
C21B C22B H22D 109.5
C21B C22B H22E 109.5
H22D C22B H22E 109.5
C21B C22B H22F 109.5
H22D C22B H22F 109.5
H22E C22B H22F 109.5
C24B C23B P3 118.9(9)
C24B C23B H23C 107.6
P3 C23B H23C 107.6
C24B C23B H23D 107.6
P3 C23B H23D 107.6
H23C C23B H23D 107.0
C23B C24B H24D 109.5
C23B C24B H24E 109.5
H24D C24B H24E 109.5
C23B C24B H24F 109.5
H24D C24B H24F 109.5
H24E C24B H24F 109.5
H26D C26B H26E 109.5
H26D C26B H26F 109.5
H26E C26B H26F 109.5
C28B C27B P4 113.2(11)
C28B C27B H27C 108.9
P4 C27B H27C 108.9
C28B C27B H27D 108.9
P4 C27B H27D 108.9
H27C C27B H27D 107.8
C27B C28B H28D 109.5
C27B C28B H28E 109.5
H28D C28B H28E 109.5
C27B C28B H28F 109.5
H28D C28B H28F 109.5
H28E C28B H28F 109.5
C30A C29A P5A 111.2(6)
C30A C29A H29A 109.4
P5A C29A H29A 109.4
C30A C29A H29B 109.4
P5A C29A H29B 109.4
H29A C29A H29B 108.0
C29A C30A P6A 111.6(7)
C29A C30A H30A 109.3
P6A C30A H30A 109.3
C29A C30A H30B 109.3
P6A C30A H30B 109.3
H30A C30A H30B 108.0
C32A C31A P5A 118.6(7)
C32A C31A H31A 107.7
P5A C31A H31A 107.7
C32A C31A H31B 107.7
P5A C31A H31B 107.7
H31A C31A H31B 107.1
C31A C32A H32A 109.5
C31A C32A H32B 109.5
H32A C32A H32B 109.5
C31A C32A H32C 109.5
H32A C32A H32C 109.5
H32B C32A H32C 109.5
C34A C33A P5A 105.7(8)
C34A C33A H33A 110.6
P5A C33A H33A 110.6
C34A C33A H33B 110.6
P5A C33A H33B 110.6
H33A C33A H33B 108.7
C33A C34A H34A 109.5
C33A C34A H34B 109.5
H34A C34A H34B 109.5
C33A C34A H34C 109.5
H34A C34A H34C 109.5
H34B C34A H34C 109.5
C36A C35A P6A 112.9(7)
C36A C35A H35A 109.0
P6A C35A H35A 109.0
C36A C35A H35B 109.0
P6A C35A H35B 109.0
H35A C35A H35B 107.8
C35A C36A H36A 109.5
C35A C36A H36B 109.5
H36A C36A H36B 109.5
C35A C36A H36C 109.5
H36A C36A H36C 109.5
H36B C36A H36C 109.5
C38A C37A P6A 119.3(5)
C38A C37A H37A 107.5
P6A C37A H37A 107.5
C38A C37A H37B 107.5
P6A C37A H37B 107.5
H37A C37A H37B 107.0
C37A C38A H38A 109.5
C37A C38A H38B 109.5
H38A C38A H38B 109.5
C37A C38A H38C 109.5
H38A C38A H38C 109.5
H38B C38A H38C 109.5
C40A C39A P7A 111.0(7)
C40A C39A H39A 109.4
P7A C39A H39A 109.4
C40A C39A H39B 109.4
P7A C39A H39B 109.4
H39A C39A H39B 108.0
C39A C40A P8A 109.2(7)
C39A C40A H40A 109.8
P8A C40A H40A 109.8
C39A C40A H40B 109.8
P8A C40A H40B 109.8
H40A C40A H40B 108.3
C42A C41A P7A 116.4(8)
C42A C41A H41A 108.2
P7A C41A H41A 108.2
C42A C41A H41B 108.2
P7A C41A H41B 108.2
H41A C41A H41B 107.3
C41A C42A H42A 109.5
C41A C42A H42B 109.5
H42A C42A H42B 109.5
C41A C42A H42C 109.5
H42A C42A H42C 109.5
H42B C42A H42C 109.5
C44A C43A P7A 115.9(6)
C44A C43A H43A 108.3
P7A C43A H43A 108.3
C44A C43A H43B 108.3
P7A C43A H43B 108.3
H43A C43A H43B 107.4
C43A C44A H44A 109.5
C43A C44A H44B 109.5
H44A C44A H44B 109.5
C43A C44A H44C 109.5
H44A C44A H44C 109.5
H44B C44A H44C 109.5
C46A C45A P8A 118.6(5)
C46A C45A H45A 107.7
P8A C45A H45A 107.7
C46A C45A H45B 107.7
P8A C45A H45B 107.7
H45A C45A H45B 107.1
C45A C46A H46A 109.5
C45A C46A H46B 109.5
H46A C46A H46B 109.5
C45A C46A H46C 109.5
H46A C46A H46C 109.5
H46B C46A H46C 109.5
C48A C47A P8A 121.2(5)
C48A C47A H47A 107.0
P8A C47A H47A 107.0
C48A C47A H47B 107.0
P8A C47A H47B 107.0
H47A C47A H47B 106.8
C47A C48A H48A 109.5
C47A C48A H48B 109.5
H48A C48A H48B 109.5
C47A C48A H48C 109.5
H48A C48A H48C 109.5
H48B C48A H48C 109.5
C33A P5A C29A 93.5(5)
C33A P5A C31A 106.9(5)
C29A P5A C31A 96.7(4)
C33A P5A Fe2 119.2(4)
C29A P5A Fe2 112.6(3)
C31A P5A Fe2 122.1(3)
C35A P6A C37A 102.2(4)
C35A P6A C30A 93.6(5)
C37A P6A C30A 99.4(4)
C35A P6A Fe2 126.2(4)
C37A P6A Fe2 117.4(3)
C30A P6A Fe2 112.7(4)
C41A P7A C39A 102.3(5)
C41A P7A C43A 100.5(5)
C39A P7A C43A 104.8(4)
C41A P7A Fe2 116.9(3)
C39A P7A Fe2 108.6(3)
C43A P7A Fe2 121.5(4)
C47A P8A C45A 104.9(4)
C47A P8A C40A 97.6(5)
C45A P8A C40A 95.7(4)
C47A P8A Fe2 122.8(3)
C45A P8A Fe2 122.1(3)
C40A P8A Fe2 107.3(4)
C30B C29B P5B 103.9(8)
C30B C29B H29C 111.0
P5B C29B H29C 111.0
C30B C29B H29D 111.0
P5B C29B H29D 111.0
H29C C29B H29D 109.0
C29B C30B P6B 111.8(6)
C29B C30B H30C 109.3
P6B C30B H30C 109.3
C29B C30B H30D 109.3
P6B C30B H30D 109.3
H30C C30B H30D 107.9
C32B C31B P5B 124.5(8)
C32B C31B H31C 106.2
P5B C31B H31C 106.2
C32B C31B H31D 106.2
P5B C31B H31D 106.2
H31C C31B H31D 106.4
C34B C33B P5B 152.2(19)
C34B C33B H33C 98.5
P5B C33B H33C 98.5
C34B C33B H33D 98.5
P5B C33B H33D 98.5
H33C C33B H33D 103.8
C36B C35B P6B 90.6(7)
C36B C35B H35C 113.5
P6B C35B H35C 113.5
C36B C35B H35D 113.5
P6B C35B H35D 113.5
H35C C35B H35D 110.8
C38B C37B P6B 116.3(8)
C38B C37B H37C 108.2
P6B C37B H37C 108.2
C38B C37B H37D 108.2
P6B C37B H37D 108.2
H37C C37B H37D 107.4
C31B C32B H32D 109.5
C31B C32B H32E 109.5
H32D C32B H32E 109.5
C31B C32B H32F 109.5
H32D C32B H32F 109.5
H32E C32B H32F 109.5
C33B C34B H34D 109.5
C33B C34B H34E 109.5
H34D C34B H34E 109.5
C33B C34B H34F 109.5
H34D C34B H34F 109.5
H34E C34B H34F 109.5
C35B C36B H36D 109.5
C35B C36B H36E 109.5
H36D C36B H36E 109.5
C35B C36B H36F 109.5
H36D C36B H36F 109.5
H36E C36B H36F 109.5
C37B C38B H38D 109.5
C37B C38B H38E 109.5
H38D C38B H38E 109.5
C37B C38B H38F 109.5
H38D C38B H38F 109.5
H38E C38B H38F 109.5
C40B C39B P7B 125.9(7)
C40B C39B H39C 105.8
P7B C39B H39C 105.8
C40B C39B H39D 105.8
P7B C39B H39D 105.8
H39C C39B H39D 106.2
C39B C40B P8B 96.3(6)
C39B C40B H40C 112.5
P8B C40B H40C 112.5
C39B C40B H40D 112.5
P8B C40B H40D 112.5
H40C C40B H40D 110.0
C42B C41B P7B 122.9(13)
C42B C41B H41C 106.6
P7B C41B H41C 106.6
C42B C41B H41D 106.6
P7B C41B H41D 106.6
H41C C41B H41D 106.6
C41B C42B H42D 109.5
C41B C42B H42E 109.5
H42D C42B H42E 109.5
C41B C42B H42F 109.5
H42D C42B H42F 109.5
H42E C42B H42F 109.5
C44B C43B P7B 120.4(8)
C44B C43B H43C 107.2
P7B C43B H43C 107.2
C44B C43B H43D 107.2
P7B C43B H43D 107.2
H43C C43B H43D 106.8
C43B C44B H44D 109.5
C43B C44B H44E 109.5
H44D C44B H44E 109.5
C43B C44B H44F 109.5
H44D C44B H44F 109.5
H44E C44B H44F 109.5
C46B C45B P8B 122.9(8)
C46B C45B H45C 106.6
P8B C45B H45C 106.6
C46B C45B H45D 106.6
P8B C45B H45D 106.6
H45C C45B H45D 106.6
C45B C46B H46D 109.5
C45B C46B H46E 109.5
H46D C46B H46E 109.5
C45B C46B H46F 109.5
H46D C46B H46F 109.5
H46E C46B H46F 109.5
C48B C47B P8B 122.7(6)
C48B C47B H47C 106.6
P8B C47B H47C 106.6
C48B C47B H47D 106.6
P8B C47B H47D 106.6
H47C C47B H47D 106.6
C47B C48B H48D 109.5
C47B C48B H48E 109.5
H48D C48B H48E 109.5
C47B C48B H48F 109.5
H48D C48B H48F 109.5
H48E C48B H48F 109.5
C33B P5B C29B 100.7(7)
C33B P5B C31B 106.9(7)
C29B P5B C31B 86.9(6)
C33B P5B Fe2 125.9(6)
C29B P5B Fe2 112.0(3)
C31B P5B Fe2 116.4(3)
C35B P6B C30B 108.5(6)
C35B P6B C37B 94.7(5)
C30B P6B C37B 100.0(4)
C35B P6B Fe2 123.5(4)
C30B P6B Fe2 105.0(5)
C37B P6B Fe2 122.5(4)
C43B P7B C41B 101.4(7)
C43B P7B C39B 101.4(6)
C41B P7B C39B 101.3(6)
C43B P7B Fe2 119.8(3)
C41B P7B Fe2 120.4(6)
C39B P7B Fe2 109.5(4)
C40B P8B C47B 109.9(6)
C40B P8B C45B 92.2(5)
C47B P8B C45B 103.5(5)
C40B P8B Fe2 119.2(5)
C47B P8B Fe2 113.3(3)
C45B P8B Fe2 116.0(5)
C1 Fe1 P3 88.15(14)
C1 Fe1 P1 85.45(14)
P3 Fe1 P1 173.27(7)
C1 Fe1 P2 87.23(13)
P3 Fe1 P2 97.02(6)
P1 Fe1 P2 84.75(7)
C1 Fe1 P4 89.54(13)
P3 Fe1 P4 84.52(6)
P1 Fe1 P4 93.35(6)
P2 Fe1 P4 176.36(7)
C1 Fe1 I1A 175.88(14)
P3 Fe1 I1A 94.54(5)
P1 Fe1 I1A 91.97(5)
P2 Fe1 I1A 89.35(5)
P4 Fe1 I1A 93.82(5)
C1 Fe1 I1B 172.99(15)
P3 Fe1 I1B 86.50(6)
P1 Fe1 I1B 99.71(6)
P2 Fe1 I1B 97.92(6)
P4 Fe1 I1B 85.44(5)
I1A Fe1 I1B 11.10(4)
C8 Fe2 P7B 92.70(17)
C8 Fe2 P8A 86.20(17)
P7B Fe2 P8A 96.22(15)
C8 Fe2 P6A 90.25(17)
P7B Fe2 P6A 86.28(15)
P8A Fe2 P6A 175.74(9)
C8 Fe2 P5A 92.53(15)
P7B Fe2 P5A 165.11(15)
P8A Fe2 P5A 98.03(11)
P6A Fe2 P5A 79.76(10)
C8 Fe2 P7A 89.02(15)
P7B Fe2 P7A 10.56(16)
P8A Fe2 P7A 86.11(12)
P6A Fe2 P7A 96.19(11)
P5A Fe2 P7A 175.67(12)
C8 Fe2 P5B 83.65(16)
P7B Fe2 P5B 176.08(14)
P8A Fe2 P5B 82.13(14)
P6A Fe2 P5B 95.15(14)
P5A Fe2 P5B 17.75(11)
P7A Fe2 P5B 166.51(14)
C8 Fe2 P8B 92.07(18)
P7B Fe2 P8B 80.35(17)
P8A Fe2 P8B 176.10(15)
P6A Fe2 P8B 6.13(12)
P5A Fe2 P8B 85.53(13)
P7A Fe2 P8B 90.37(14)
P5B Fe2 P8B 101.17(16)
C8 Fe2 P6B 85.13(17)
P7B Fe2 P6B 94.89(15)
P8A Fe2 P6B 1.75(15)
P6A Fe2 P6B 175.28(10)
P5A Fe2 P6B 99.44(11)
P7A Fe2 P6B 84.71(12)
P5B Fe2 P6B 83.40(14)
P8B Fe2 P6B 174.37(15)
C8 Fe2 I2B 175.70(14)
P7B Fe2 I2B 91.59(11)
P8A Fe2 I2B 93.67(8)
P6A Fe2 I2B 89.69(8)
P5A Fe2 I2B 83.23(7)
P7A Fe2 I2B 95.27(7)
P5B Fe2 I2B 92.07(10)
P8B Fe2 I2B 88.32(10)
P6B Fe2 I2B 94.84(9)
C8 Fe2 I2A 177.37(16)
P7B Fe2 I2A 85.77(11)
P8A Fe2 I2A 91.82(8)
P6A Fe2 I2A 91.80(7)
P5A Fe2 I2A 89.47(6)
P7A Fe2 I2A 89.11(7)
P5B Fe2 I2A 97.82(10)
P8B Fe2 I2A 89.80(9)
P6B Fe2 I2A 92.85(8)
I2B Fe2 I2A 6.32(4)
C9B P1 C13 114.9(6)
C13 P1 C9A 91.8(3)
C9B P1 C11 101.5(4)
C13 P1 C11 91.6(3)
C9A P1 C11 130.3(4)
C9B P1 Fe1 110.6(5)
C13 P1 Fe1 119.7(3)
C9A P1 Fe1 104.9(3)
C11 P1 Fe1 115.9(2)
C17B P2 C10A 88.4(7)
C17B P2 C15A 103.0(6)
C10A P2 C15A 90.3(4)
C10A P2 C17A 105.0(5)
C15A P2 C17A 101.5(4)
C17B P2 C15B 106.5(6)
C10A P2 C15B 113.0(6)
C17A P2 C15B 98.5(5)
C17B P2 C10B 82.2(6)
C15A P2 C10B 100.2(4)
C17A P2 C10B 98.8(4)
C15B P2 C10B 123.2(6)
C17B P2 Fe1 122.9(5)
C10A P2 Fe1 109.53(18)
C15A P2 Fe1 129.4(4)
C17A P2 Fe1 116.3(3)
C15B P2 Fe1 114.0(6)
C10B P2 Fe1 105.55(16)
C23A P3 C21B 111.6(5)
C23A P3 C21A 107.1(5)
C23A P3 C19B 55.0(4)
C21B P3 C19B 102.0(6)
C21A P3 C19B 124.8(5)
C23A P3 C19A 101.6(7)
C21B P3 C19A 66.4(5)
C21A P3 C19A 96.1(5)
C19B P3 C19A 50.5(6)
C21B P3 C23B 102.2(5)
C21A P3 C23B 80.3(5)
C19B P3 C23B 97.5(4)
C19A P3 C23B 137.9(6)
C23A P3 Fe1 123.5(4)
C21B P3 Fe1 124.9(4)
C21A P3 Fe1 120.2(4)
C19B P3 Fe1 110.2(3)
C19A P3 Fe1 102.2(4)
C23B P3 Fe1 115.9(4)
C27A P4 C20A 96.8(6)
C27A P4 C25A 96.3(4)
C20A P4 C25A 106.5(5)
C27A P4 C20B 100.8(5)
C25A P4 C20B 100.7(4)
C20A P4 C27B 105.2(7)
C25A P4 C27B 105.4(4)
C20B P4 C27B 110.3(5)
C27A P4 Fe1 128.1(4)
C20A P4 Fe1 107.6(3)
C25A P4 Fe1 118.1(2)
C20B P4 Fe1 108.5(3)
C27B P4 Fe1 113.0(3)
C6 S1 C3 93.46(19)

loop_
_geom_bond_atom_site_label_1
_geom_bond_atom_site_label_2
_geom_bond_distance
C1 C2 1.226(6)
C1 Fe1 1.868(4)
C2 C3 1.408(6)
C3 C4 1.364(6)
C3 S1 1.749(3)
C4 C5 1.401(6)
C4 H4 0.9300
C5 C6 1.358(5)
C5 H5 0.9300
C6 C7 1.415(6)
C6 S1 1.740(5)
C7 C8 1.210(6)
C8 Fe2 1.889(4)
C9A C10A 1.521(4)
C9A P1 1.975(10)
C9A H9A1 0.9700
C9A H9A2 0.9700
C10A P2 1.755(9)
C10A H10A 0.9700
C10A H10B 0.9700
C15A C16A 1.524(7)
C15A P2 1.797(10)
C15A H15A 0.9700
C15A H15B 0.9700
C16A H16A 0.9600
C16A H16B 0.9600
C16A H16C 0.9600
C17A C18A 1.522(8)
C17A P2 1.903(11)
C17A H17A 0.9700
C17A H17B 0.9700
C18A H18A 0.9600
C18A H18B 0.9600
C18A H18C 0.9600
C9B C10B 1.520(5)
C9B P1 1.646(11)
C9B H9B1 0.9700
C9B H9B2 0.9700
C10B P2 2.157(15)
C10B H10C 0.9700
C10B H10D 0.9700
C15B C16B 1.513(9)
C15B P2 2.004(13)
C15B H15C 0.9700
C15B H15D 0.9700
C16B H16D 0.9600
C16B H16E 0.9600
C16B H16F 0.9600
C17B C18B 1.523(9)
C17B P2 1.648(19)
C17B H17C 0.9700
C17B H17D 0.9700
C18B H18D 0.9600
C18B H18E 0.9600
C18B H18F 0.9600
C11 C12 1.462(7)
C11 P1 2.017(6)
C11 H11A 0.9700
C11 H11B 0.9700
C12 H12A 0.9600
C12 H12B 0.9600
C12 H12C 0.9600
C13 C14 1.512(10)
C13 P1 1.808(6)
C13 H13A 0.9700
C13 H13B 0.9700
C14 H14A 0.9600
C14 H14B 0.9600
C14 H14C 0.9600
C19A C20A 1.519(5)
C19A P3 1.889(12)
C19A H19A 0.9700
C19A H19B 0.9700
C20A P4 1.811(13)
C20A H20A 0.9700
C20A H20B 0.9700
C21A C22A 1.510(9)
C21A P3 1.868(8)
C21A H21A 0.9700
C21A H21B 0.9700
C22A H22A 0.9600
C22A H22B 0.9600
C22A H22C 0.9600
C23A C24A 1.506(9)
C23A P3 1.676(12)
C23A H23A 0.9700
C23A H23B 0.9700
C24A H24A 0.9600
C24A H24B 0.9600
C24A H24C 0.9600
C25A C26A 1.521(8)
C25A P4 1.836(6)
C25A H25A 0.9700
C25A H25B 0.9700
C26A H26A 0.9600
C26A H26B 0.9600
C26A H26C 0.9600
C27A C28A 1.522(9)
C27A P4 1.780(12)
C27A H27A 0.9700
C27A H27B 0.9700
C28A H28A 0.9600
C28A H28B 0.9600
C28A H28C 0.9600
C19B C20B 1.520(5)
C19B P3 1.879(8)
C19B H19C 0.9700
C19B H19D 0.9700
C20B P4 1.902(16)
C20B H20C 0.9700
C20B H20D 0.9700
C21B C22B 1.509(9)
C21B P3 1.738(10)
C21B H21C 0.9700
C21B H21D 0.9700
C22B H22D 0.9600
C22B H22E 0.9600
C22B H22F 0.9600
C23B C24B 1.524(9)
C23B P3 1.948(11)
C23B H23C 0.9700
C23B H23D 0.9700
C24B H24D 0.9600
C24B H24E 0.9600
C24B H24F 0.9600
C26B H26D 0.9600
C26B H26E 0.9600
C26B H26F 0.9600
C27B C28B 1.523(8)
C27B P4 1.920(14)
C27B H27C 0.9700
C27B H27D 0.9700
C28B H28D 0.9600
C28B H28E 0.9600
C28B H28F 0.9600
C29A C30A 1.513(8)
C29A P5A 1.839(8)
C29A H29A 0.9700
C29A H29B 0.9700
C30A P6A 1.857(7)
C30A H30A 0.9700
C30A H30B 0.9700
C31A C32A 1.520(8)
C31A P5A 1.850(7)
C31A H31A 0.9700
C31A H31B 0.9700
C32A H32A 0.9600
C32A H32B 0.9600
C32A H32C 0.9600
C33A C34A 1.627(17)
C33A P5A 1.829(6)
C33A H33A 0.9700
C33A H33B 0.9700
C34A H34A 0.9600
C34A H34B 0.9600
C34A H34C 0.9600
C35A C36A 1.517(6)
C35A P6A 1.827(7)
C35A H35A 0.9700
C35A H35B 0.9700
C36A H36A 0.9600
C36A H36B 0.9600
C36A H36C 0.9600
C37A C38A 1.529(6)
C37A P6A 1.853(5)
C37A H37A 0.9700
C37A H37B 0.9700
C38A H38A 0.9600
C38A H38B 0.9600
C38A H38C 0.9600
C39A C40A 1.510(8)
C39A P7A 1.843(7)
C39A H39A 0.9700
C39A H39B 0.9700
C40A P8A 1.852(8)
C40A H40A 0.9700
C40A H40B 0.9700
C41A C42A 1.504(15)
C41A P7A 1.835(7)
C41A H41A 0.9700
C41A H41B 0.9700
C42A H42A 0.9600
C42A H42B 0.9600
C42A H42C 0.9600
C43A C44A 1.524(8)
C43A P7A 1.854(6)
C43A H43A 0.9700
C43A H43B 0.9700
C44A H44A 0.9600
C44A H44B 0.9600
C44A H44C 0.9600
C45A C46A 1.523(6)
C45A P8A 1.841(5)
C45A H45A 0.9700
C45A H45B 0.9700
C46A H46A 0.9600
C46A H46B 0.9600
C46A H46C 0.9600
C47A C48A 1.515(6)
C47A P8A 1.831(7)
C47A H47A 0.9700
C47A H47B 0.9700
C48A H48A 0.9600
C48A H48B 0.9600
C48A H48C 0.9600
P5A Fe2 2.240(2)
P6A Fe2 2.224(3)
P7A Fe2 2.271(3)
P8A Fe2 2.204(4)
C29B C30B 1.499(9)
C29B P5B 1.838(8)
C29B H29C 0.9700
C29B H29D 0.9700
C30B P6B 1.846(7)
C30B H30C 0.9700
C30B H30D 0.9700
C31B C32B 1.510(9)
C31B P5B 1.846(7)
C31B H31C 0.9700
C31B H31D 0.9700
C33B C34B 1.065(18)
C33B P5B 1.816(7)
C33B H33C 0.9700
C33B H33D 0.9700
C35B C36B 1.516(6)
C35B P6B 1.838(7)
C35B H35C 0.9700
C35B H35D 0.9700
C37B C38B 1.519(6)
C37B P6B 1.847(7)
C37B H37C 0.9700
C37B H37D 0.9700
C32B H32D 0.9600
C32B H32E 0.9600
C32B H32F 0.9600
C34B H34D 0.9600
C34B H34E 0.9600
C34B H34F 0.9600
C36B H36D 0.9600
C36B H36E 0.9600
C36B H36F 0.9600
C38B H38D 0.9600
C38B H38E 0.9600
C38B H38F 0.9600
C39B C40B 1.512(9)
C39B P7B 1.853(7)
C39B H39C 0.9700
C39B H39D 0.9700
C40B P8B 1.842(7)
C40B H40C 0.9700
C40B H40D 0.9700
C41B C42B 1.47(2)
C41B P7B 1.848(7)
C41B H41C 0.9700
C41B H41D 0.9700
C42B H42D 0.9600
C42B H42E 0.9600
C42B H42F 0.9600
C43B C44B 1.522(9)
C43B P7B 1.844(7)
C43B H43C 0.9700
C43B H43D 0.9700
C44B H44D 0.9600
C44B H44E 0.9600
C44B H44F 0.9600
C45B C46B 1.518(6)
C45B P8B 1.851(7)
C45B H45C 0.9700
C45B H45D 0.9700
C46B H46D 0.9600
C46B H46E 0.9600
C46B H46F 0.9600
C47B C48B 1.516(7)
C47B P8B 1.843(7)
C47B H47C 0.9700
C47B H47D 0.9700
C48B H48D 0.9600
C48B H48E 0.9600
C48B H48F 0.9600
P5B Fe2 2.273(4)
P6B Fe2 2.315(4)
P7B Fe2 2.181(4)
P8B Fe2 2.286(5)
Fe1 P3 2.2271(16)
Fe1 P1 2.2593(18)
Fe1 P2 2.2649(17)
Fe1 P4 2.2686(15)
Fe1 I1A 2.7146(9)
Fe1 I1B 2.7291(14)
Fe2 I2B 2.6843(11)
Fe2 I2A 2.7065(9)
